data_4305927
loop_
_publ_author_name
'Rik Rani Koner'
'Manabendra Ray'

_publ_contact_author_address
;Depertment of Chemistry
IIT - Guwahati
North-Guwahati - 781039
;
_publ_contact_author_email manabray@iitg.ernet.in
_publ_contact_author_fax 913612690762
_publ_contact_author_name 'Dr.Manabendra Ray'
_publ_contact_author_phone 913612582310
_publ_section_title
;
CuII-Mediated Synthesis of a New Fluorescent Pyrido[1,2-a]quinoxalin-11-ium
Derivative
;
_journal_name_full 'Inorganic Chemistry'
_journal_page_first 9122
_journal_page_last 9124
_journal_paper_doi 10.1021/ic8008464
_journal_volume 47
_journal_year 2008
_chemical_formula_sum 'C12 H10 Cl N3 O4'
_chemical_formula_weight 295.68
_chemical_name_systematic
;
 ?
;
_space_group_IT_number 14
_symmetry_cell_setting monoclinic
_symmetry_space_group_name_Hall '-P 2ybc'
_symmetry_space_group_name_H-M 'P 1 21/c 1'
_atom_sites_solution_hydrogens geom
_atom_sites_solution_primary direct
_atom_sites_solution_secondary difmap
_audit_creation_method SHELXL-97
_cell_angle_alpha 90.00
_cell_angle_beta 100.0910(10)
_cell_angle_gamma 90.00
_cell_formula_units_Z 4
_cell_length_a 6.32910(10)
_cell_length_b 12.9283(3)
_cell_length_c 15.4054(4)
_cell_measurement_temperature 273(2)
_cell_volume 1241.04(5)
_computing_structure_refinement 'SHELXL-97 (Sheldrick, 1997)'
_diffrn_ambient_temperature 273(2)
_diffrn_measured_fraction_theta_full 0.668
_diffrn_measured_fraction_theta_max 0.668
_diffrn_radiation_monochromator graphite
_diffrn_radiation_source 'fine-focus sealed tube'
_diffrn_radiation_type MoK\a
_diffrn_radiation_wavelength 0.71073
_diffrn_reflns_av_R_equivalents 0.0264
_diffrn_reflns_av_sigmaI/netI 0.0340
_diffrn_reflns_limit_h_max 8
_diffrn_reflns_limit_h_min -9
_diffrn_reflns_limit_k_max 19
_diffrn_reflns_limit_k_min -19
_diffrn_reflns_limit_l_max 23
_diffrn_reflns_limit_l_min -23
_diffrn_reflns_number 12571
_diffrn_reflns_theta_full 32.20
_diffrn_reflns_theta_max 32.20
_diffrn_reflns_theta_min 2.69
_exptl_absorpt_coefficient_mu 0.326
_exptl_crystal_density_diffrn 1.583
_exptl_crystal_density_method 'not measured'
_exptl_crystal_F_000 608
_refine_diff_density_max 0.100
_refine_diff_density_min -0.126
_refine_diff_density_rms 0.029
_refine_ls_extinction_coef 0.0004(11)
_refine_ls_extinction_expression Fc^*^=kFc[1+0.001xFc^2^\l^3^/sin(2\q)]^-1/4^
_refine_ls_extinction_method SHELXL
_refine_ls_goodness_of_fit_ref 0.871
_refine_ls_hydrogen_treatment mixed
_refine_ls_matrix_type full
_refine_ls_number_parameters 186
_refine_ls_number_reflns 2939
_refine_ls_number_restraints 0
_refine_ls_restrained_S_all 0.871
_refine_ls_R_factor_all 0.0935
_refine_ls_R_factor_gt 0.0388
_refine_ls_shift/su_max 0.618
_refine_ls_shift/su_mean 0.003
_refine_ls_structure_factor_coef Fsqd
_refine_ls_weighting_details
; calc
 [0.00000+1.00000exp(0.09(sin\q/\l)^2^)]/
   [\s^2^(Fo^2^)+0.0731+0.0000*P+(0.0550P)^2^+0.1578sin\q/\l]
 where P = 0.01160Fo^2^ + 0.98840Fc^2^
;
_refine_ls_weighting_scheme calc
_refine_ls_wR_factor_gt 0.0801
_refine_ls_wR_factor_ref 0.1006
_reflns_number_gt 1400
_reflns_number_total 2939
_reflns_threshold_expression >2sigma(I)
_cod_data_source_file ic8008464_si_002_2.cif
_cod_data_source_block mrtrial
_cod_database_code 4305927

loop_
_symmetry_equiv_pos_as_xyz
'x, y, z'
'-x, y+1/2, -z+1/2'
'-x, -y, -z'
'x, -y-1/2, z-1/2'

loop_
_atom_site_label
_atom_site_type_symbol
_atom_site_fract_x
_atom_site_fract_y
_atom_site_fract_z
_atom_site_U_iso_or_equiv
_atom_site_adp_type
_atom_site_occupancy
_atom_site_symmetry_multiplicity
_atom_site_calc_flag
_atom_site_refinement_flags
_atom_site_disorder_assembly
_atom_site_disorder_group
H200 H 0.7271 1.1988 0.3106 2.0(11) Uiso 1 1 d . . .
H330 H 0.8488 1.0993 0.2769 0.195(15) Uiso 1 1 d . . .
Cl1 Cl 0.99277(5) 0.37018(3) 0.32783(2) 0.06055(14) Uani 1 1 d . A 1
C12 C 0.45908(18) 0.8995(2) 0.38140(8) 0.0858(7) Uani 1 1 d . B 1
C11 C 0.6079(2) 0.95766(13) 0.34666(9) 0.0625(4) Uani 1 1 d . B 1
H3 H 0.7176 0.9251 0.3241 0.075 Uiso 1 1 calc R B 1
C7 C 0.2891(2) 0.9478(2) 0.41431(10) 0.0825(6) Uani 1 1 d . B 1
C10 C 0.5929(3) 1.06284(17) 0.34569(11) 0.0760(5) Uani 1 1 d . B 1
C9 C 0.4085(3) 1.11059(16) 0.38151(11) 0.0790(5) Uani 1 1 d . B 1
H101 H 0.3893 1.1819 0.3818 0.095 Uiso 1 1 calc R B 1
C8 C 0.2725(3) 1.0464(2) 0.41311(11) 0.0836(6) Uani 1 1 d . B 1
H6 H 0.1590 1.0757 0.4355 0.100 Uiso 1 1 calc R B 1
N3 N 0.13412(17) 0.88096(16) 0.45028(8) 0.0730(4) Uani 1 1 d . B 1
N2 N 0.47026(18) 0.78970(13) 0.38717(8) 0.0663(4) Uani 1 1 d . B 1
C6 C 0.1555(3) 0.7866(2) 0.45364(12) 0.0852(6) Uani 1 1 d . B 1
H8 H 0.0543 0.7486 0.4772 0.102 Uiso 1 1 calc R B 1
C5 C 0.3204(3) 0.7318(2) 0.42473(11) 0.0937(7) Uani 1 1 d . B 1
C1 C 0.6305(3) 0.73967(17) 0.35845(11) 0.0774(5) Uani 1 1 d . B 1
H11 H 0.7333 0.7767 0.3350 0.093 Uiso 1 1 calc R B 1
C4 C 0.3366(4) 0.62408(17) 0.42957(13) 0.0869(6) Uani 1 1 d . B 1
H13 H 0.2348 0.5867 0.4533 0.104 Uiso 1 1 calc R B 1
C2 C 0.6433(4) 0.62931(18) 0.36389(13) 0.0986(7) Uani 1 1 d . B 1
H12 H 0.7530 0.5957 0.3421 0.118 Uiso 1 1 calc R B 1
O101 O 1.0200(3) 0.29165(14) 0.26570(11) 0.1049(5) Uani 1 1 d . . .
O3 O 1.0136(3) 0.46837(12) 0.28741(11) 0.1022(5) Uani 1 1 d . . .
N1 N 0.7310(3) 1.11986(14) 0.31756(12) 0.0904(5) Uani 1 1 d . . .
C3 C 0.5005(4) 0.57193(19) 0.39982(13) 0.0962(6) Uani 1 1 d . . .
H14 H 0.5127 0.5004 0.4042 0.115 Uiso 1 1 calc R B 1
O5 O 1.1400(3) 0.35731(15) 0.40660(12) 0.1153(11) Uani 0.867(6) 1 d P A 1
O6 O 0.7816(2) 0.36135(9) 0.34677(12) 0.1022(7) Uani 1.151(7) 1 d P A 1

loop_
_atom_site_aniso_label
_atom_site_aniso_U_11
_atom_site_aniso_U_22
_atom_site_aniso_U_33
_atom_site_aniso_U_23
_atom_site_aniso_U_13
_atom_site_aniso_U_12
Cl1 0.0598(2) 0.0677(3) 0.05734(19) 0.00752(14) 0.01911(14) -0.00186(14)
C12 0.0326(5) 0.186(2) 0.0365(6) -0.0246(9) 0.0000(4) 0.0262(9)
C11 0.0529(7) 0.0828(10) 0.0512(6) -0.0092(6) 0.0077(5) 0.0184(7)
C7 0.0424(7) 0.1511(19) 0.0530(7) -0.0294(9) 0.0057(5) 0.0275(8)
C10 0.0657(9) 0.0978(13) 0.0586(8) -0.0123(8) -0.0056(7) 0.0219(9)
C9 0.0923(12) 0.0694(10) 0.0651(9) -0.0136(8) -0.0144(9) 0.0212(9)
C8 0.0588(9) 0.1259(17) 0.0606(9) -0.0232(10) -0.0048(7) 0.0248(10)
N3 0.0395(5) 0.1339(14) 0.0482(6) -0.0050(7) 0.0145(4) 0.0125(7)
N2 0.0497(6) 0.0991(12) 0.0494(6) -0.0009(6) 0.0072(5) -0.0045(7)
C6 0.0552(8) 0.139(2) 0.0638(9) 0.0036(11) 0.0178(7) -0.0119(11)
C5 0.0623(9) 0.171(2) 0.0457(7) 0.0011(11) 0.0035(6) -0.0197(11)
C1 0.0577(8) 0.1077(14) 0.0664(9) 0.0010(9) 0.0097(7) -0.0132(8)
C4 0.1032(15) 0.0868(14) 0.0667(9) 0.0155(9) 0.0033(9) -0.0228(10)
C2 0.1082(16) 0.1034(16) 0.0760(12) 0.0058(11) -0.0067(11) -0.0332(12)
O101 0.1230(12) 0.0990(11) 0.1040(10) -0.0049(8) 0.0513(10) 0.0178(8)
O3 0.1190(12) 0.0850(9) 0.1122(11) 0.0224(8) 0.0472(10) -0.0155(7)
N1 0.0896(11) 0.0824(11) 0.0951(12) -0.0009(8) 0.0048(9) -0.0092(8)
C3 0.1108(16) 0.0918(15) 0.0842(12) 0.0023(11) 0.0125(11) -0.0186(13)
O5 0.1125(17) 0.1365(19) 0.0829(12) 0.0232(10) -0.0217(10) -0.0259(11)
O6 0.0937(10) 0.0732(9) 0.1570(14) 0.0119(7) 0.0700(9) 0.0053(5)

loop_
_atom_type_symbol
_atom_type_description
_atom_type_scat_dispersion_real
_atom_type_scat_dispersion_imag
_atom_type_scat_source
C C 0.0033 0.0016 'International Tables Vol C Tables 4.2.6.8 and 6.1.1.4'
H H 0.0000 0.0000 'International Tables Vol C Tables 4.2.6.8 and 6.1.1.4'
N N 0.0061 0.0033 'International Tables Vol C Tables 4.2.6.8 and 6.1.1.4'
O O 0.0106 0.0060 'International Tables Vol C Tables 4.2.6.8 and 6.1.1.4'
Cl Cl 0.1484 0.1585 'International Tables Vol C Tables 4.2.6.8 and 6.1.1.4'

loop_
_geom_angle_atom_site_label_1
_geom_angle_atom_site_label_2
_geom_angle_atom_site_label_3
_geom_angle
_geom_angle_site_symmetry_1
_geom_angle_site_symmetry_3
_geom_angle_publ_flag
O5 Cl1 O6 108.57(12) . . ?
O5 Cl1 O101 110.82(11) . . ?
O6 Cl1 O101 108.02(10) . . ?
O5 Cl1 O3 112.54(11) . . ?
O6 Cl1 O3 108.81(9) . . ?
O101 Cl1 O3 107.96(10) . . ?
C11 C12 C7 120.8(2) . . ?
C11 C12 N2 122.41(12) . . ?
C7 C12 N2 116.78(19) . . ?
C10 C11 C12 119.67(16) . . ?
C10 C11 H3 120.2 . . ?
C12 C11 H3 120.2 . . ?
C8 C7 C12 120.1(2) . . ?
C8 C7 N3 121.79(15) . . ?
C12 C7 N3 118.2(2) . . ?
N1 C10 C11 121.98(17) . . ?
N1 C10 C9 120.53(19) . . ?
C11 C10 C9 117.48(18) . . ?
C8 C9 C10 117.69(17) . . ?
C8 C9 H101 121.2 . . ?
C10 C9 H101 121.2 . . ?
C7 C8 C9 124.28(19) . . ?
C7 C8 H6 117.9 . . ?
C9 C8 H6 117.9 . . ?
C6 N3 C7 121.22(15) . . ?
C1 N2 C5 118.77(19) . . ?
C1 N2 C12 119.49(14) . . ?
C5 N2 C12 121.71(16) . . ?
N3 C6 C5 125.0(2) . . ?
N3 C6 H8 117.5 . . ?
C5 C6 H8 117.5 . . ?
C6 C5 C4 122.7(2) . . ?
C6 C5 N2 117.1(3) . . ?
C4 C5 N2 120.2(2) . . ?
N2 C1 C2 119.98(19) . . ?
N2 C1 H11 120.0 . . ?
C2 C1 H11 120.0 . . ?
C3 C4 C5 121.4(2) . . ?
C3 C4 H13 119.3 . . ?
C5 C4 H13 119.3 . . ?
C3 C2 C1 122.2(3) . . ?
C3 C2 H12 118.9 . . ?
C1 C2 H12 118.9 . . ?
C10 N1 H200 127.2(2) . . ?
C10 N1 H330 129.35(17) . . ?
H200 N1 H330 100.92(17) . . ?
C2 C3 C4 117.4(2) . . ?
C2 C3 H14 121.3 . . ?
C4 C3 H14 121.3 . . ?

loop_
_geom_bond_atom_site_label_1
_geom_bond_atom_site_label_2
_geom_bond_distance
_geom_bond_site_symmetry_2
_geom_bond_publ_flag
Cl1 O5 1.4046(18) . ?
Cl1 O6 1.4218(12) . ?
Cl1 O101 1.4263(16) . ?
Cl1 O3 1.4301(14) . ?
C12 C11 1.384(2) . ?
C12 C7 1.4119(19) . ?
C12 N2 1.424(3) . ?
C11 C10 1.363(3) . ?
C11 H3 0.9300 . ?
C7 C8 1.279(3) . ?
C7 N3 1.485(3) . ?
C10 N1 1.276(3) . ?
C10 C9 1.508(2) . ?
C9 C8 1.347(3) . ?
C9 H101 0.9300 . ?
C8 H6 0.9300 . ?
N3 C6 1.228(3) . ?
N2 C1 1.342(2) . ?
N2 C5 1.409(2) . ?
C6 C5 1.397(3) . ?
C6 H8 0.9300 . ?
C5 C4 1.397(3) . ?
C1 C2 1.431(3) . ?
C1 H11 0.9300 . ?
C4 C3 1.381(3) . ?
C4 H13 0.9300 . ?
C2 C3 1.360(3) . ?
C2 H12 0.9300 . ?
N1 H200 1.0261(18) . ?
N1 H330 1.087(2) . ?
C3 H14 0.9300 . ?
